data_7128392
loop_
_publ_author_name
'Kimaru, Natsuki'
'Komatsuki, Keiichi'
'Saito, Kodai'
'Yamada, Tohru'

_publ_section_title
;
 Decarboxylation-triggered homo-Nazarov cyclization of cyclic enol
 carbonates catalyzed by rhenium complex.
;
_journal_issue 50
_journal_name_full 'Chemical communications (Cambridge, England)'
_journal_page_first 6133
_journal_page_last 6136
_journal_paper_doi 10.1039/d1cc01144h
_journal_volume 57
_journal_year 2021
_chemical_formula_sum 'C15 H18 O'
_chemical_formula_weight 214.29
_space_group_crystal_system monoclinic
_space_group_IT_number 14
_space_group_name_Hall '-P 2ybc'
_space_group_name_H-M_alt 'P 1 21/c 1'
_atom_sites_solution_hydrogens geom
_audit_update_record
;
2021-01-20 deposited with the CCDC.	2021-05-20 downloaded from the CCDC.
;
_cell_angle_alpha 90
_cell_angle_beta 106.2260(10)
_cell_angle_gamma 90
_cell_formula_units_Z 8
_cell_length_a 20.0860(5)
_cell_length_b 10.8034(3)
_cell_length_c 12.6109(4)
_cell_measurement_reflns_used 9914
_cell_measurement_temperature 298.(2)
_cell_measurement_theta_max 25.0715
_cell_measurement_theta_min 2.5261
_cell_volume 2627.52(13)
_computing_cell_refinement 'SAINT V8.40A (Bruker Nano, Inc., 2019)'
_computing_data_reduction 'SAINT V8.40A (Bruker Nano, Inc., 2019)'
_computing_structure_refinement 'SHELXL-2018/3 (Sheldrick, 2018)'
_computing_structure_solution 'SHELXT 2014/5 (Sheldrick, 2014)'
_diffrn_ambient_temperature 298.(2)
_diffrn_detector_area_resol_mean 7.4074
_diffrn_measured_fraction_theta_full 0.986
_diffrn_measured_fraction_theta_max 0.986
_diffrn_measurement_device_type 'Bruker D8 goniometer'
_diffrn_measurement_method 'omega scan'
_diffrn_radiation_type 'Mo K\a'
_diffrn_radiation_wavelength 0.71073
_diffrn_reflns_av_R_equivalents 0.0432
_diffrn_reflns_av_unetI/netI 0.0299
_diffrn_reflns_limit_h_max 23
_diffrn_reflns_limit_h_min -23
_diffrn_reflns_limit_k_max 12
_diffrn_reflns_limit_k_min -12
_diffrn_reflns_limit_l_max 11
_diffrn_reflns_limit_l_min -15
_diffrn_reflns_number 24837
_diffrn_reflns_theta_full 25.09
_diffrn_reflns_theta_max 25.09
_diffrn_reflns_theta_min 2.16
_exptl_absorpt_coefficient_mu 0.066
_exptl_absorpt_correction_T_max 0.98
_exptl_absorpt_correction_T_min 0.78
_exptl_absorpt_correction_type multi-scan
_exptl_absorpt_process_details
;
SADABS-2016/2 - Bruker AXS area detector scaling and absorption correction
;
_exptl_crystal_colour colorless
_exptl_crystal_density_diffrn 1.083
_exptl_crystal_density_method 'not measured'
_exptl_crystal_description prism
_exptl_crystal_F_000 928
_exptl_crystal_size_max 0.900
_exptl_crystal_size_mid 0.240
_exptl_crystal_size_min 0.230
_refine_diff_density_max 0.899
_refine_diff_density_min -0.274
_refine_ls_extinction_method none
_refine_ls_goodness_of_fit_ref 1.069
_refine_ls_hydrogen_treatment constr
_refine_ls_matrix_type full
_refine_ls_number_parameters 295
_refine_ls_number_reflns 4612
_refine_ls_number_restraints 0
_refine_ls_restrained_S_all 1.069
_refine_ls_R_factor_all 0.0745
_refine_ls_R_factor_gt 0.0620
_refine_ls_shift/su_max 0.000
_refine_ls_shift/su_mean 0.000
_refine_ls_structure_factor_coef Fsqd
_refine_ls_weighting_details 'w=1/[\s^2^(Fo^2^)+(0.1000P)^2^+0.7858P] where P=(Fo^2^+2Fc^2^)/3'
_refine_ls_weighting_scheme calc
_refine_ls_wR_factor_gt 0.1774
_refine_ls_wR_factor_ref 0.1888
_reflns_number_gt 3693
_reflns_number_total 4612
_reflns_threshold_expression 'I > 2\s(I)'
_cod_data_source_file d1cc01144h2.cif
_cod_data_source_block 20210118retry
_cod_depositor_comments
;
The following automatic conversions were performed:

data item '_exptl_absorpt_correction_type' value 'Multi-Scan' was
changed to 'multi-scan' in accordance with the
/home/data/users/saulius/crontab/automatic-downloads/rss-feeds/RSC/lib/dictionaries/cif_core.dic
dictionary named 'cif_core.dic' version 2.4.2 last updated on
2011-04-26.

Automatic conversion script
Id: cif_fix_values 7556 2019-12-06 15:28:31Z antanas 

 Adding full bibliography for 7128391--7128392.cif.
;
_cod_database_code 7128392

loop_
_space_group_symop_operation_xyz
'x, y, z'
'-x, y+1/2, -z+1/2'
'-x, -y, -z'
'x, -y-1/2, z-1/2'

loop_
_atom_site_type_symbol
_atom_site_label
_atom_site_fract_x
_atom_site_fract_y
_atom_site_fract_z
_atom_site_U_iso_or_equiv
_atom_site_adp_type
_atom_site_calc_flag
_atom_site_refinement_flags_adp
_atom_site_refinement_flags_occupancy
_atom_site_refinement_flags_posn
_atom_site_occupancy
_atom_site_disorder_assembly
_atom_site_disorder_group
O O1 0.66731(8) 0.30041(12) 0.80401(11) 0.0539(4) Uani d . . . 1 . .
H H1 0.708347 0.296821 0.805572 0.081 Uiso calc U . R 1 . .
O O2 0.78587(8) 0.18244(14) 0.72446(11) 0.0568(4) Uani d . . . 1 . .
H H2 0.746393 0.166442 0.687001 0.085 Uiso calc U . R 1 . .
C C1 0.81976(10) 0.01303(17) 0.62946(15) 0.0444(4) Uani d . . . 1 . .
H H1A 0.828958 -0.046418 0.690542 0.053 Uiso calc U . R 1 . .
C C2 0.83001(10) -0.03812(18) 0.52382(16) 0.0486(5) Uani d . . . 1 . .
H H2A 0.844736 0.023152 0.477691 0.058 Uiso calc U . R 1 . .
C C3 0.63194(10) 0.38592(16) 0.71960(15) 0.0452(4) Uani d . . . 1 . .
C C4 0.66887(11) 0.50848(17) 0.74138(16) 0.0493(5) Uani d . . . 1 . .
H H4 0.667823 0.54604 0.81163 0.059 Uiso calc U . R 1 . .
C C5 0.63256(11) 0.33547(17) 0.61125(17) 0.0510(5) Uani d . . . 1 . .
C C6 0.82615(10) 0.22892(18) 0.56908(16) 0.0493(5) Uani d . . . 1 . .
C C7 0.83474(10) 0.14661(17) 0.66519(15) 0.0444(4) Uani d . . . 1 . .
C C8 0.75841(10) -0.0175(2) 0.53579(17) 0.0542(5) Uani d . . . 1 . .
H H8A 0.731624 0.050781 0.495249 0.065 Uiso calc U . R 1 . .
H H8B 0.731424 -0.089835 0.543016 0.065 Uiso calc U . R 1 . .
C C9 0.67063(11) 0.60191(18) 0.65411(18) 0.0532(5) Uani d . . . 1 . .
H H9 0.648741 0.574773 0.578204 0.064 Uiso calc U . R 1 . .
C C10 0.85689(10) -0.16466(18) 0.51726(17) 0.0515(5) Uani d . . . 1 . .
C C11 0.73481(12) 0.5316(2) 0.7127(2) 0.0655(6) Uani d . . . 1 . .
H H11A 0.751031 0.468068 0.671633 0.079 Uiso calc U . R 1 . .
H H11B 0.771154 0.576304 0.765816 0.079 Uiso calc U . R 1 . .
C C12 0.81807(13) 0.2927(2) 0.49091(19) 0.0643(6) Uani d . . . 1 . .
H H12 0.81168 0.343177 0.429112 0.077 Uiso calc U . R 1 . .
C C13 0.66157(11) 0.73504(19) 0.6748(2) 0.0613(6) Uani d . . . 1 . .
C C14 0.90722(11) 0.1618(2) 0.74653(18) 0.0599(6) Uani d . . . 1 . .
H H14 0.908267 0.111224 0.811493 0.072 Uiso calc U . R 1 . .
C C15 0.63611(14) 0.2971(2) 0.5263(2) 0.0702(7) Uani d . . . 1 . .
H H15 0.638933 0.266509 0.458756 0.084 Uiso calc U . R 1 . .
C C16 0.84032(13) -0.2637(2) 0.5744(2) 0.0655(6) Uani d . . . 1 . .
H H16 0.812126 -0.250752 0.620673 0.079 Uiso calc U . R 1 . .
C C17 0.55718(12) 0.3954(2) 0.7293(2) 0.0638(6) Uani d . . . 1 . .
H H17 0.55968 0.428669 0.802607 0.077 Uiso calc U . R 1 . .
C C18 0.89889(13) -0.1882(2) 0.4493(2) 0.0676(6) Uani d . . . 1 . .
H H18 0.911413 -0.123444 0.41024 0.081 Uiso calc U . R 1 . .
C C19 0.86472(14) -0.3815(2) 0.5644(2) 0.0765(7) Uani d . . . 1 . .
H H19 0.852807 -0.446638 0.603814 0.092 Uiso calc U . R 1 . .
C C20 0.96317(13) 0.1121(3) 0.6981(3) 0.0881(8) Uani d . . . 1 . .
H H20A 0.960162 0.153039 0.629391 0.132 Uiso calc U . R 1 . .
H H20B 0.956787 0.024715 0.685696 0.132 Uiso calc U . R 1 . .
H H20C 1.007925 0.127223 0.748774 0.132 Uiso calc U . R 1 . .
C C21 0.92164(16) 0.2943(3) 0.7861(2) 0.0876(8) Uani d . . . 1 . .
H H21A 0.963179 0.297023 0.846499 0.131 Uiso calc U . R 1 . .
H H21B 0.883413 0.324942 0.810228 0.131 Uiso calc U . R 1 . .
H H21C 0.927443 0.34485 0.72673 0.131 Uiso calc U . R 1 . .
C C22 0.61525(14) 0.8049(2) 0.5970(3) 0.0864(9) Uani d . . . 1 . .
H H22 0.590615 0.769447 0.530452 0.104 Uiso calc U . R 1 . .
C C23 0.92259(15) -0.3067(3) 0.4386(3) 0.0846(8) Uani d . . . 1 . .
H H23 0.949898 -0.320774 0.391202 0.101 Uiso calc U . R 1 . .
C C24 0.90628(14) -0.4029(2) 0.4970(3) 0.0810(8) Uani d . . . 1 . .
H H24 0.923208 -0.481956 0.490912 0.097 Uiso calc U . R 1 . .
C C25 0.69681(15) 0.7926(2) 0.7720(3) 0.0813(8) Uani d . . . 1 . .
H H25 0.728496 0.747459 0.826068 0.098 Uiso calc U . R 1 . .
C C26 0.52118(14) 0.2699(3) 0.7190(3) 0.0913(9) Uani d . . . 1 . .
H H26A 0.475454 0.280144 0.727417 0.137 Uiso calc U . R 1 . .
H H26B 0.547436 0.215351 0.775395 0.137 Uiso calc U . R 1 . .
H H26C 0.517986 0.235151 0.647671 0.137 Uiso calc U . R 1 . .
C C27 0.60518(19) 0.9305(3) 0.6184(4) 0.1156(14) Uani d . . . 1 . .
H H27 0.573587 0.977554 0.565875 0.139 Uiso calc U . R 1 . .
C C28 0.6412(2) 0.9836(3) 0.7152(5) 0.1195(16) Uani d . . . 1 . .
H H28 0.634646 1.066696 0.728497 0.143 Uiso calc U . R 1 . .
C C29 0.6859(2) 0.9161(3) 0.7906(4) 0.1074(12) Uani d . . . 1 . .
H H29 0.710217 0.952456 0.856899 0.129 Uiso calc U . R 1 . .
C C30 0.51162(17) 0.4789(3) 0.6457(3) 0.1111(12) Uani d . . . 1 . .
H H30A 0.50563 0.445338 0.573201 0.167 Uiso calc U . R 1 . .
H H30B 0.53263 0.559299 0.650158 0.167 Uiso calc U . R 1 . .
H H30C 0.467281 0.485977 0.660065 0.167 Uiso calc U . R 1 . .

loop_
_atom_site_aniso_label
_atom_site_aniso_U_11
_atom_site_aniso_U_22
_atom_site_aniso_U_33
_atom_site_aniso_U_12
_atom_site_aniso_U_13
_atom_site_aniso_U_23
O1 0.0697(9) 0.0465(7) 0.0483(8) 0.0076(7) 0.0207(7) 0.0099(6)
O2 0.0636(9) 0.0663(9) 0.0467(8) 0.0018(7) 0.0256(7) -0.0100(6)
C1 0.0503(10) 0.0454(10) 0.0412(10) 0.0002(8) 0.0192(8) 0.0037(7)
C2 0.0588(11) 0.0472(10) 0.0461(11) -0.0027(8) 0.0250(9) -0.0011(8)
C3 0.0585(11) 0.0384(9) 0.0422(10) 0.0074(8) 0.0198(8) 0.0016(7)
C4 0.0642(12) 0.0425(10) 0.0421(10) 0.0041(8) 0.0164(9) 0.0005(8)
C5 0.0608(12) 0.0451(10) 0.0491(12) 0.0076(9) 0.0186(9) -0.0006(8)
C6 0.0598(11) 0.0442(10) 0.0461(11) -0.0005(8) 0.0184(9) -0.0017(8)
C7 0.0501(10) 0.0476(10) 0.0387(10) 0.0006(8) 0.0178(8) 0.0018(8)
C8 0.0530(11) 0.0526(11) 0.0580(12) -0.0015(9) 0.0174(9) -0.0039(9)
C9 0.0612(12) 0.0471(11) 0.0542(12) 0.0007(9) 0.0208(9) 0.0068(8)
C10 0.0550(11) 0.0495(11) 0.0534(12) -0.0042(9) 0.0206(9) -0.0074(9)
C11 0.0596(12) 0.0525(12) 0.0841(16) 0.0014(10) 0.0200(11) 0.0002(11)
C12 0.0863(16) 0.0549(12) 0.0517(13) -0.0064(11) 0.0192(11) 0.0086(10)
C13 0.0598(12) 0.0463(11) 0.0858(16) -0.0012(9) 0.0337(12) 0.0127(11)
C14 0.0592(12) 0.0623(13) 0.0533(13) -0.0063(10) 0.0076(10) 0.0041(10)
C15 0.0908(17) 0.0727(15) 0.0492(13) 0.0131(12) 0.0231(12) -0.0102(11)
C16 0.0772(15) 0.0529(12) 0.0769(15) -0.0003(11) 0.0386(12) -0.0009(11)
C17 0.0652(13) 0.0586(13) 0.0759(15) 0.0086(10) 0.0335(11) -0.0078(11)
C18 0.0749(15) 0.0600(13) 0.0813(16) -0.0056(11) 0.0436(13) -0.0096(11)
C19 0.0905(18) 0.0485(12) 0.098(2) -0.0016(12) 0.0394(15) -0.0029(12)
C20 0.0491(13) 0.105(2) 0.105(2) -0.0011(13) 0.0139(13) -0.0047(17)
C21 0.0921(19) 0.0781(18) 0.0777(18) -0.0236(15) -0.0010(15) -0.0100(13)
C22 0.0703(15) 0.0694(16) 0.123(2) 0.0118(13) 0.0326(16) 0.0358(16)
C23 0.0876(18) 0.0734(17) 0.110(2) 0.0017(14) 0.0566(17) -0.0243(15)
C24 0.0845(17) 0.0519(13) 0.112(2) 0.0012(12) 0.0371(16) -0.0197(13)
C25 0.0878(17) 0.0501(13) 0.110(2) -0.0081(12) 0.0339(16) -0.0096(13)
C26 0.0677(15) 0.0831(18) 0.131(3) -0.0086(14) 0.0410(16) -0.0108(17)
C27 0.087(2) 0.074(2) 0.202(4) 0.0289(18) 0.067(3) 0.058(3)
C28 0.107(3) 0.0507(17) 0.236(5) 0.0017(18) 0.105(3) 0.008(2)
C29 0.109(2) 0.0586(17) 0.174(4) -0.0190(17) 0.072(3) -0.026(2)
C30 0.082(2) 0.093(2) 0.165(4) 0.0226(17) 0.047(2) 0.021(2)

loop_
_atom_type_symbol
_atom_type_description
_atom_type_scat_dispersion_real
_atom_type_scat_dispersion_imag
_atom_type_scat_source
C C 0.0033 0.0016 'International Tables Vol C Tables 4.2.6.8 and 6.1.1.4'
H H 0.0000 0.0000 'International Tables Vol C Tables 4.2.6.8 and 6.1.1.4'
O O 0.0106 0.0060 'International Tables Vol C Tables 4.2.6.8 and 6.1.1.4'

loop_
_geom_angle_atom_site_label_1
_geom_angle_atom_site_label_2
_geom_angle_atom_site_label_3
_geom_angle_site_symmetry_1
_geom_angle_site_symmetry_3
_geom_angle
_geom_angle_publ_flag
C3 O1 H1 . . 109.5 ?
C7 O2 H2 . . 109.5 ?
C8 C1 C2 . . 60.28(13) ?
C8 C1 C7 . . 119.91(16) ?
C2 C1 C7 . . 123.10(16) ?
C8 C1 H1A . . 114.3 ?
C2 C1 H1A . . 114.3 ?
C7 C1 H1A . . 114.3 ?
C10 C2 C8 . . 121.10(17) ?
C10 C2 C1 . . 121.97(17) ?
C8 C2 C1 . . 59.12(13) ?
C10 C2 H2A . . 114.5 ?
C8 C2 H2A . . 114.5 ?
C1 C2 H2A . . 114.5 ?
O1 C3 C5 . . 108.55(14) ?
O1 C3 C4 . . 108.29(16) ?
C5 C3 C4 . . 111.29(16) ?
O1 C3 C17 . . 105.91(15) ?
C5 C3 C17 . . 110.99(18) ?
C4 C3 C17 . . 111.58(15) ?
C11 C4 C9 . . 60.28(14) ?
C11 C4 C3 . . 122.02(17) ?
C9 C4 C3 . . 124.69(17) ?
C11 C4 H4 . . 113.3 ?
C9 C4 H4 . . 113.3 ?
C3 C4 H4 . . 113.3 ?
C15 C5 C3 . . 177.0(2) ?
C12 C6 C7 . . 178.4(2) ?
O2 C7 C6 . . 108.89(15) ?
O2 C7 C1 . . 107.57(15) ?
C6 C7 C1 . . 111.21(15) ?
O2 C7 C14 . . 106.27(15) ?
C6 C7 C14 . . 110.84(16) ?
C1 C7 C14 . . 111.84(16) ?
C1 C8 C2 . . 60.59(13) ?
C1 C8 H8A . . 117.7 ?
C2 C8 H8A . . 117.7 ?
C1 C8 H8B . . 117.7 ?
C2 C8 H8B . . 117.7 ?
H8A C8 H8B . . 114.8 ?
C13 C9 C11 . . 122.3(2) ?
C13 C9 C4 . . 119.61(18) ?
C11 C9 C4 . . 59.43(14) ?
C13 C9 H9 . . 114.8 ?
C11 C9 H9 . . 114.8 ?
C4 C9 H9 . . 114.8 ?
C16 C10 C18 . . 117.3(2) ?
C16 C10 C2 . . 122.74(18) ?
C18 C10 C2 . . 119.95(19) ?
C4 C11 C9 . . 60.29(13) ?
C4 C11 H11A . . 117.7 ?
C9 C11 H11A . . 117.7 ?
C4 C11 H11B . . 117.7 ?
C9 C11 H11B . . 117.7 ?
H11A C11 H11B . . 114.9 ?
C6 C12 H12 . . 180.0 ?
C22 C13 C25 . . 117.6(2) ?
C22 C13 C9 . . 120.0(2) ?
C25 C13 C9 . . 122.4(2) ?
C21 C14 C20 . . 111.8(2) ?
C21 C14 C7 . . 112.23(19) ?
C20 C14 C7 . . 111.30(19) ?
C21 C14 H14 . . 107.1 ?
C20 C14 H14 . . 107.1 ?
C7 C14 H14 . . 107.1 ?
C5 C15 H15 . . 180.0 ?
C10 C16 C19 . . 121.5(2) ?
C10 C16 H16 . . 119.3 ?
C19 C16 H16 . . 119.3 ?
C30 C17 C26 . . 107.2(3) ?
C30 C17 C3 . . 113.7(2) ?
C26 C17 C3 . . 112.50(18) ?
C30 C17 H17 . . 107.7 ?
C26 C17 H17 . . 107.7 ?
C3 C17 H17 . . 107.7 ?
C10 C18 C23 . . 121.1(2) ?
C10 C18 H18 . . 119.5 ?
C23 C18 H18 . . 119.5 ?
C24 C19 C16 . . 120.4(2) ?
C24 C19 H19 . . 119.8 ?
C16 C19 H19 . . 119.8 ?
C14 C20 H20A . . 109.5 ?
C14 C20 H20B . . 109.5 ?
H20A C20 H20B . . 109.5 ?
C14 C20 H20C . . 109.5 ?
H20A C20 H20C . . 109.5 ?
H20B C20 H20C . . 109.5 ?
C14 C21 H21A . . 109.5 ?
C14 C21 H21B . . 109.5 ?
H21A C21 H21B . . 109.5 ?
C14 C21 H21C . . 109.5 ?
H21A C21 H21C . . 109.5 ?
H21B C21 H21C . . 109.5 ?
C13 C22 C27 . . 119.8(3) ?
C13 C22 H22 . . 120.1 ?
C27 C22 H22 . . 120.1 ?
C24 C23 C18 . . 120.7(2) ?
C24 C23 H23 . . 119.7 ?
C18 C23 H23 . . 119.7 ?
C23 C24 C19 . . 119.1(2) ?
C23 C24 H24 . . 120.4 ?
C19 C24 H24 . . 120.4 ?
C13 C25 C29 . . 121.2(3) ?
C13 C25 H25 . . 119.4 ?
C29 C25 H25 . . 119.4 ?
C17 C26 H26A . . 109.5 ?
C17 C26 H26B . . 109.5 ?
H26A C26 H26B . . 109.5 ?
C17 C26 H26C . . 109.5 ?
H26A C26 H26C . . 109.5 ?
H26B C26 H26C . . 109.5 ?
C28 C27 C22 . . 120.6(3) ?
C28 C27 H27 . . 119.7 ?
C22 C27 H27 . . 119.7 ?
C29 C28 C27 . . 119.7(3) ?
C29 C28 H28 . . 120.2 ?
C27 C28 H28 . . 120.2 ?
C28 C29 C25 . . 121.1(4) ?
C28 C29 H29 . . 119.5 ?
C25 C29 H29 . . 119.5 ?
C17 C30 H30A . . 109.5 ?
C17 C30 H30B . . 109.5 ?
H30A C30 H30B . . 109.5 ?
C17 C30 H30C . . 109.5 ?
H30A C30 H30C . . 109.5 ?
H30B C30 H30C . . 109.5 ?

loop_
_geom_bond_atom_site_label_1
_geom_bond_atom_site_label_2
_geom_bond_site_symmetry_2
_geom_bond_distance
_geom_bond_publ_flag
O1 C3 . 1.438(2) ?
O1 H1 . 0.82 ?
O2 C7 . 1.443(2) ?
O2 H2 . 0.82 ?
C1 C8 . 1.486(3) ?
C1 C2 . 1.508(3) ?
C1 C7 . 1.517(3) ?
C1 H1A . 0.98 ?
C2 C10 . 1.481(3) ?
C2 C8 . 1.504(3) ?
C2 H2A . 0.98 ?
C3 C5 . 1.474(3) ?
C3 C4 . 1.505(3) ?
C3 C17 . 1.544(3) ?
C4 C11 . 1.488(3) ?
C4 C9 . 1.501(3) ?
C4 H4 . 0.98 ?
C5 C15 . 1.169(3) ?
C6 C12 . 1.176(3) ?
C6 C7 . 1.474(3) ?
C7 C14 . 1.538(3) ?
C8 H8A . 0.97 ?
C8 H8B . 0.97 ?
C9 C13 . 1.482(3) ?
C9 C11 . 1.501(3) ?
C9 H9 . 0.98 ?
C10 C16 . 1.382(3) ?
C10 C18 . 1.384(3) ?
C11 H11A . 0.97 ?
C11 H11B . 0.97 ?
C12 H12 . 0.93 ?
C13 C22 . 1.374(3) ?
C13 C25 . 1.380(4) ?
C14 C21 . 1.517(3) ?
C14 C20 . 1.519(4) ?
C14 H14 . 0.98 ?
C15 H15 . 0.93 ?
C16 C19 . 1.383(3) ?
C16 H16 . 0.93 ?
C17 C30 . 1.491(4) ?
C17 C26 . 1.525(4) ?
C17 H17 . 0.98 ?
C18 C23 . 1.385(3) ?
C18 H18 . 0.93 ?
C19 C24 . 1.368(4) ?
C19 H19 . 0.93 ?
C20 H20A . 0.96 ?
C20 H20B . 0.96 ?
C20 H20C . 0.96 ?
C21 H21A . 0.96 ?
C21 H21B . 0.96 ?
C21 H21C . 0.96 ?
C22 C27 . 1.409(5) ?
C22 H22 . 0.93 ?
C23 C24 . 1.366(4) ?
C23 H23 . 0.93 ?
C24 H24 . 0.93 ?
C25 C29 . 1.382(4) ?
C25 H25 . 0.93 ?
C26 H26A . 0.96 ?
C26 H26B . 0.96 ?
C26 H26C . 0.96 ?
C27 C28 . 1.359(6) ?
C27 H27 . 0.93 ?
C28 C29 . 1.328(6) ?
C28 H28 . 0.93 ?
C29 H29 . 0.93 ?
C30 H30A . 0.96 ?
C30 H30B . 0.96 ?
C30 H30C . 0.96 ?

loop_
_geom_torsion_atom_site_label_1
_geom_torsion_atom_site_label_2
_geom_torsion_atom_site_label_3
_geom_torsion_atom_site_label_4
_geom_torsion_site_symmetry_1
_geom_torsion_site_symmetry_2
_geom_torsion_site_symmetry_3
_geom_torsion_site_symmetry_4
_geom_torsion
_geom_torsion_publ_flag
C8 C1 C2 C10 . . . . -109.6(2) ?
C7 C1 C2 C10 . . . . 142.10(19) ?
C7 C1 C2 C8 . . . . -108.3(2) ?
O1 C3 C4 C11 . . . . 78.0(2) ?
C5 C3 C4 C11 . . . . -41.3(2) ?
C17 C3 C4 C11 . . . . -165.84(19) ?
O1 C3 C4 C9 . . . . 151.82(17) ?
C5 C3 C4 C9 . . . . 32.6(3) ?
C17 C3 C4 C9 . . . . -92.0(2) ?
C8 C1 C7 O2 . . . . 75.1(2) ?
C2 C1 C7 O2 . . . . 147.20(17) ?
C8 C1 C7 C6 . . . . -44.0(2) ?
C2 C1 C7 C6 . . . . 28.0(2) ?
C8 C1 C7 C14 . . . . -168.56(17) ?
C2 C1 C7 C14 . . . . -96.5(2) ?
C7 C1 C8 C2 . . . . 113.40(19) ?
C10 C2 C8 C1 . . . . 111.1(2) ?
C11 C4 C9 C13 . . . . -112.3(2) ?
C3 C4 C9 C13 . . . . 137.4(2) ?
C3 C4 C9 C11 . . . . -110.3(2) ?
C8 C2 C10 C16 . . . . -34.5(3) ?
C1 C2 C10 C16 . . . . 36.2(3) ?
C8 C2 C10 C18 . . . . 143.6(2) ?
C1 C2 C10 C18 . . . . -145.7(2) ?
C3 C4 C11 C9 . . . . 114.6(2) ?
C13 C9 C11 C4 . . . . 107.8(2) ?
C11 C9 C13 C22 . . . . 158.2(2) ?
C4 C9 C13 C22 . . . . -131.2(2) ?
C11 C9 C13 C25 . . . . -23.7(3) ?
C4 C9 C13 C25 . . . . 46.9(3) ?
O2 C7 C14 C21 . . . . -60.7(2) ?
C6 C7 C14 C21 . . . . 57.5(3) ?
C1 C7 C14 C21 . . . . -177.8(2) ?
O2 C7 C14 C20 . . . . 173.16(19) ?
C6 C7 C14 C20 . . . . -68.7(2) ?
C1 C7 C14 C20 . . . . 56.0(2) ?
C18 C10 C16 C19 . . . . 0.1(4) ?
C2 C10 C16 C19 . . . . 178.3(2) ?
O1 C3 C17 C30 . . . . -178.7(2) ?
C5 C3 C17 C30 . . . . -61.1(3) ?
C4 C3 C17 C30 . . . . 63.6(3) ?
O1 C3 C17 C26 . . . . -56.6(3) ?
C5 C3 C17 C26 . . . . 61.0(3) ?
C4 C3 C17 C26 . . . . -174.3(2) ?
C16 C10 C18 C23 . . . . 0.6(4) ?
C2 C10 C18 C23 . . . . -177.6(2) ?
C10 C16 C19 C24 . . . . 0.0(4) ?
C25 C13 C22 C27 . . . . -0.2(4) ?
C9 C13 C22 C27 . . . . 178.0(2) ?
C10 C18 C23 C24 . . . . -1.5(4) ?
C18 C23 C24 C19 . . . . 1.5(5) ?
C16 C19 C24 C23 . . . . -0.8(4) ?
C22 C13 C25 C29 . . . . 0.1(4) ?
C9 C13 C25 C29 . . . . -178.1(2) ?
C13 C22 C27 C28 . . . . 0.4(5) ?
C22 C27 C28 C29 . . . . -0.6(5) ?
C27 C28 C29 C25 . . . . 0.5(5) ?
C13 C25 C29 C28 . . . . -0.2(5) ?
